data_1517645
loop_
_publ_author_name
'Ciana M. Rogers'
'Curtis Y. Wang'
'Gregory A. Farnum'
'Robert L. LaDuca'

_publ_section_title
;
 Divalent metal homophthalate coordination polymers with long-spanning
 dipyridyl ligands containing piperazine moieties
;
_journal_name_full
;
Inorganica Chimica Acta
;
_journal_page_first 78
_journal_page_last 84
_journal_volume 403
_journal_year 2013
_chemical_formula_sum 'C25 H24 N4 Ni O7'
_chemical_formula_weight 551.19
_space_group_IT_number 14
_symmetry_cell_setting monoclinic
_symmetry_space_group_name_Hall '-P 2ybc'
_symmetry_space_group_name_H-M 'P 1 21/c 1'
_atom_sites_solution_hydrogens geom
_atom_sites_solution_primary direct
_atom_sites_solution_secondary difmap
_cell_angle_alpha 90.00
_cell_angle_beta 91.587(2)
_cell_angle_gamma 90.00
_cell_formula_units_Z 4
_cell_length_a 16.411(3)
_cell_length_b 16.687(3)
_cell_length_c 8.7009(16)
_cell_measurement_reflns_used 8192
_cell_measurement_temperature 173(2)
_cell_measurement_theta_max 25.07
_cell_measurement_theta_min 2.44
_cell_volume 2381.8(8)
_computing_cell_refinement 'Bruker SAINT'
_computing_data_collection 'Bruker APEX2'
_computing_data_reduction 'Bruker SAINT'
_computing_molecular_graphics 'Bruker SHELXTL'
_computing_publication_material 'Bruker SHELXTL'
_computing_structure_refinement 'SHELXL-97 (Sheldrick, 2008)'
_computing_structure_solution 'SHELXS-97 (Sheldrick, 2008)'
_diffrn_ambient_temperature 173(2)
_diffrn_measured_fraction_theta_full 0.999
_diffrn_measured_fraction_theta_max 0.997
_diffrn_measurement_device_type 'Bruker APEX-II CCD'
_diffrn_measurement_method '\f and \w scans'
_diffrn_radiation_monochromator graphite
_diffrn_radiation_source 'fine-focus sealed tube'
_diffrn_radiation_type MoK\a
_diffrn_radiation_wavelength 0.71073
_diffrn_reflns_av_R_equivalents 0.1171
_diffrn_reflns_av_sigmaI/netI 0.0757
_diffrn_reflns_limit_h_max 19
_diffrn_reflns_limit_h_min -19
_diffrn_reflns_limit_k_max 20
_diffrn_reflns_limit_k_min 0
_diffrn_reflns_limit_l_max 10
_diffrn_reflns_limit_l_min 0
_diffrn_reflns_number 50075
_diffrn_reflns_theta_full 25.00
_diffrn_reflns_theta_max 25.36
_diffrn_reflns_theta_min 1.74
_exptl_absorpt_coefficient_mu 0.870
_exptl_absorpt_correction_T_max 0.9777
_exptl_absorpt_correction_T_min 0.7488
_exptl_absorpt_correction_type multi-scan
_exptl_absorpt_process_details SADABS
_exptl_crystal_colour green
_exptl_crystal_density_diffrn 1.537
_exptl_crystal_density_method 'not measured'
_exptl_crystal_description needle
_exptl_crystal_F_000 1144
_exptl_crystal_size_max 0.35
_exptl_crystal_size_mid 0.07
_exptl_crystal_size_min 0.03
_refine_diff_density_max 0.584
_refine_diff_density_min -1.074
_refine_diff_density_rms 0.098
_refine_ls_extinction_method none
_refine_ls_goodness_of_fit_ref 1.117
_refine_ls_hydrogen_treatment mixed
_refine_ls_matrix_type full
_refine_ls_number_parameters 340
_refine_ls_number_reflns 4365
_refine_ls_number_restraints 3
_refine_ls_restrained_S_all 1.117
_refine_ls_R_factor_all 0.0930
_refine_ls_R_factor_gt 0.0643
_refine_ls_shift/su_max 0.000
_refine_ls_shift/su_mean 0.000
_refine_ls_structure_factor_coef Fsqd
_refine_ls_weighting_details 'calc w=1/[\s^2^(Fo^2^)+(0.0647P)^2^+2.7759P] where P=(Fo^2^+2Fc^2^)/3'
_refine_ls_weighting_scheme calc
_refine_ls_wR_factor_gt 0.1507
_refine_ls_wR_factor_ref 0.1647
_reflns_number_gt 3111
_reflns_number_total 4365
_reflns_threshold_expression >2sigma(I)
_cod_data_source_file ICA-2013-403-78-84-2.cif
_cod_data_source_block p21c
_cod_original_cell_volume 2381.9(8)
_cod_original_sg_symbol_H-M P2(1)/c
_cod_database_code 1517645

loop_
_symmetry_equiv_pos_as_xyz
'x, y, z'
'-x, y+1/2, -z+1/2'
'-x, -y, -z'
'x, -y-1/2, z-1/2'

loop_
_atom_site_label
_atom_site_type_symbol
_atom_site_fract_x
_atom_site_fract_y
_atom_site_fract_z
_atom_site_U_iso_or_equiv
_atom_site_adp_type
_atom_site_occupancy
_atom_site_symmetry_multiplicity
_atom_site_calc_flag
_atom_site_refinement_flags
Ni1 Ni 0.44168(3) 0.33884(3) 0.14452(6) 0.0268(2) Uani 1 1 d .
O1 O 1.0514(2) 0.3455(2) -0.1861(4) 0.0548(10) Uani 1 1 d .
O2 O 0.8398(2) 0.3348(2) 0.4594(5) 0.0553(10) Uani 1 1 d .
O3 O 0.44442(18) 0.28370(17) 0.6116(3) 0.0313(7) Uani 1 1 d .
O4 O 0.43930(18) 0.46107(17) 0.1806(3) 0.0316(7) Uani 1 1 d .
O5 O 0.42122(19) 0.29513(17) 0.3606(3) 0.0320(7) Uani 1 1 d .
O6 O 0.3931(2) 0.58577(19) 0.1859(4) 0.0396(8) Uani 1 1 d .
O7 O 0.46107(19) 0.36643(18) -0.0832(3) 0.0308(7) Uani 1 1 d D
H7C H 0.453(3) 0.3206(17) -0.129(5) 0.037 Uiso 1 1 d D
H7D H 0.5071(18) 0.389(2) -0.105(5) 0.037 Uiso 1 1 d D
N1 N 1.3166(2) 0.3389(2) 0.0914(4) 0.0295(8) Uani 1 1 d .
N2 N 1.0036(3) 0.3494(3) 0.0550(5) 0.0478(11) Uani 1 1 d .
N3 N 0.8711(2) 0.3966(3) 0.2356(5) 0.0540(12) Uani 1 1 d .
N4 N 0.5670(2) 0.3419(2) 0.1953(4) 0.0306(8) Uani 1 1 d .
C1 C 1.2874(3) 0.3884(3) -0.0185(5) 0.0334(10) Uani 1 1 d .
H1 H 1.3243 0.4227 -0.0688 0.040 Uiso 1 1 calc R
C2 C 1.2063(3) 0.3917(3) -0.0612(5) 0.0369(11) Uani 1 1 d .
H2 H 1.1884 0.4269 -0.1410 0.044 Uiso 1 1 calc R
C3 C 1.1504(3) 0.3434(3) 0.0123(5) 0.0358(11) Uani 1 1 d .
C4 C 1.1807(3) 0.2916(3) 0.1254(6) 0.0389(11) Uani 1 1 d .
H4 H 1.1451 0.2565 0.1772 0.047 Uiso 1 1 calc R
C5 C 1.2629(3) 0.2919(3) 0.1615(5) 0.0358(11) Uani 1 1 d .
H5 H 1.2826 0.2569 0.2404 0.043 Uiso 1 1 calc R
C6 C 1.0637(3) 0.3462(3) -0.0466(6) 0.0412(12) Uani 1 1 d .
C7 C 1.0129(3) 0.3516(3) 0.2231(6) 0.0503(14) Uani 1 1 d .
H7A H 1.0698 0.3660 0.2525 0.060 Uiso 1 1 calc R
H7B H 1.0013 0.2980 0.2658 0.060 Uiso 1 1 calc R
C8 C 0.9549(3) 0.4128(4) 0.2893(7) 0.0586(16) Uani 1 1 d .
H8A H 0.9581 0.4104 0.4030 0.070 Uiso 1 1 calc R
H8B H 0.9710 0.4673 0.2573 0.070 Uiso 1 1 calc R
C9 C 0.8633(3) 0.3986(4) 0.0682(7) 0.0569(15) Uani 1 1 d .
H9A H 0.8767 0.4530 0.0311 0.068 Uiso 1 1 calc R
H9B H 0.8063 0.3865 0.0361 0.068 Uiso 1 1 calc R
C10 C 0.9191(3) 0.3388(4) -0.0027(7) 0.0515(14) Uani 1 1 d .
H10A H 0.9005 0.2839 0.0215 0.062 Uiso 1 1 calc R
H10B H 0.9170 0.3452 -0.1158 0.062 Uiso 1 1 calc R
C11 C 0.8191(3) 0.3575(3) 0.3308(7) 0.0458(13) Uani 1 1 d .
C12 C 0.7320(3) 0.3502(3) 0.2762(6) 0.0382(11) Uani 1 1 d .
C13 C 0.6907(3) 0.2789(3) 0.2830(7) 0.0497(14) Uani 1 1 d .
H13 H 0.7179 0.2314 0.3158 0.060 Uiso 1 1 calc R
C14 C 0.6090(3) 0.2773(3) 0.2414(6) 0.0437(12) Uani 1 1 d .
H14 H 0.5811 0.2275 0.2457 0.052 Uiso 1 1 calc R
C15 C 0.6078(3) 0.4106(3) 0.1858(5) 0.0332(10) Uani 1 1 d .
H15 H 0.5794 0.4571 0.1511 0.040 Uiso 1 1 calc R
C16 C 0.6898(3) 0.4171(3) 0.2245(6) 0.0385(11) Uani 1 1 d .
H16 H 0.7170 0.4671 0.2155 0.046 Uiso 1 1 calc R
C17 C 0.1786(3) 0.4912(3) 0.3792(6) 0.0438(12) Uani 1 1 d .
H17 H 0.1250 0.5089 0.3528 0.053 Uiso 1 1 calc R
C18 C 0.1917(3) 0.4399(3) 0.5025(6) 0.0448(13) Uani 1 1 d .
H18 H 0.1472 0.4214 0.5604 0.054 Uiso 1 1 calc R
C19 C 0.2697(3) 0.4161(3) 0.5401(5) 0.0380(11) Uani 1 1 d .
H19 H 0.2784 0.3818 0.6261 0.046 Uiso 1 1 calc R
C20 C 0.3364(3) 0.4402(3) 0.4577(5) 0.0301(10) Uani 1 1 d .
C21 C 0.3226(3) 0.4892(3) 0.3288(5) 0.0311(10) Uani 1 1 d .
C22 C 0.2441(3) 0.5165(3) 0.2944(5) 0.0368(11) Uani 1 1 d .
H22 H 0.2353 0.5529 0.2117 0.044 Uiso 1 1 calc R
C23 C 0.4204(3) 0.4145(3) 0.5122(5) 0.0328(10) Uani 1 1 d .
H23A H 0.4290 0.4294 0.6216 0.039 Uiso 1 1 calc R
H23B H 0.4619 0.4424 0.4516 0.039 Uiso 1 1 calc R
C24 C 0.3900(3) 0.5143(3) 0.2252(5) 0.0293(10) Uani 1 1 d .
C25 C 0.4300(3) 0.3239(3) 0.4940(5) 0.0303(10) Uani 1 1 d .

loop_
_atom_site_aniso_label
_atom_site_aniso_U_11
_atom_site_aniso_U_22
_atom_site_aniso_U_33
_atom_site_aniso_U_23
_atom_site_aniso_U_13
_atom_site_aniso_U_12
Ni1 0.0296(3) 0.0261(3) 0.0246(3) 0.0014(2) 0.0018(2) -0.0001(2)
O1 0.035(2) 0.081(3) 0.048(2) -0.0046(19) -0.0036(16) 0.0042(18)
O2 0.049(2) 0.047(2) 0.069(3) 0.0018(18) -0.0172(19) 0.0069(17)
O3 0.0403(18) 0.0287(17) 0.0248(16) 0.0019(13) -0.0002(13) -0.0010(13)
O4 0.0328(17) 0.0252(16) 0.0373(18) -0.0006(12) 0.0071(13) 0.0029(13)
O5 0.0472(19) 0.0290(17) 0.0201(16) -0.0012(12) 0.0057(13) 0.0014(14)
O6 0.045(2) 0.0280(18) 0.046(2) 0.0033(14) 0.0117(15) 0.0024(14)
O7 0.0365(18) 0.0270(17) 0.0293(17) 0.0003(13) 0.0065(13) -0.0060(14)
N1 0.033(2) 0.0253(19) 0.031(2) 0.0009(15) 0.0047(15) -0.0002(15)
N2 0.034(2) 0.061(3) 0.049(3) -0.012(2) 0.0001(19) -0.002(2)
N3 0.027(2) 0.081(4) 0.054(3) -0.015(2) 0.0017(19) -0.001(2)
N4 0.032(2) 0.029(2) 0.031(2) -0.0003(15) 0.0019(15) -0.0012(16)
C1 0.033(3) 0.039(3) 0.028(2) 0.0010(19) 0.0015(18) 0.000(2)
C2 0.039(3) 0.037(3) 0.035(3) -0.001(2) 0.000(2) 0.002(2)
C3 0.036(3) 0.037(3) 0.034(3) -0.010(2) 0.0006(19) -0.001(2)
C4 0.033(3) 0.036(3) 0.047(3) 0.001(2) 0.004(2) -0.002(2)
C5 0.042(3) 0.030(3) 0.036(3) 0.0042(19) 0.004(2) 0.000(2)
C6 0.035(3) 0.044(3) 0.045(3) -0.004(2) 0.003(2) -0.002(2)
C7 0.033(3) 0.065(4) 0.053(4) -0.008(3) -0.001(2) -0.001(3)
C8 0.032(3) 0.076(4) 0.068(4) -0.024(3) -0.003(3) -0.004(3)
C9 0.033(3) 0.069(4) 0.068(4) -0.005(3) 0.002(3) 0.006(3)
C10 0.033(3) 0.066(4) 0.055(4) -0.012(3) -0.009(2) -0.002(3)
C11 0.036(3) 0.039(3) 0.062(4) -0.012(2) -0.006(2) 0.006(2)
C12 0.028(2) 0.040(3) 0.046(3) -0.006(2) -0.001(2) 0.005(2)
C13 0.043(3) 0.030(3) 0.075(4) 0.011(2) -0.010(3) 0.004(2)
C14 0.036(3) 0.030(3) 0.064(4) 0.006(2) -0.006(2) 0.000(2)
C15 0.036(3) 0.029(2) 0.035(3) 0.0019(19) -0.0004(19) 0.003(2)
C16 0.033(3) 0.033(3) 0.049(3) -0.003(2) 0.002(2) -0.004(2)
C17 0.029(3) 0.051(3) 0.052(3) -0.004(2) 0.005(2) 0.003(2)
C18 0.048(3) 0.044(3) 0.044(3) -0.005(2) 0.019(2) -0.009(2)
C19 0.043(3) 0.037(3) 0.034(3) 0.003(2) 0.008(2) 0.000(2)
C20 0.041(3) 0.026(2) 0.024(2) -0.0022(17) 0.0062(18) -0.0008(19)
C21 0.035(2) 0.028(2) 0.030(2) -0.0067(18) 0.0032(18) -0.0026(19)
C22 0.038(3) 0.038(3) 0.034(3) -0.002(2) 0.002(2) 0.006(2)
C23 0.045(3) 0.027(2) 0.026(2) -0.0012(17) -0.0010(19) -0.003(2)
C24 0.031(2) 0.032(3) 0.025(2) -0.0007(18) -0.0008(17) -0.0032(19)
C25 0.029(2) 0.036(3) 0.026(2) 0.0034(19) 0.0035(18) -0.0029(19)

loop_
_atom_type_symbol
_atom_type_description
_atom_type_scat_dispersion_real
_atom_type_scat_dispersion_imag
_atom_type_scat_source
C C 0.0033 0.0016 'International Tables Vol C Tables 4.2.6.8 and 6.1.1.4'
H H 0.0000 0.0000 'International Tables Vol C Tables 4.2.6.8 and 6.1.1.4'
N N 0.0061 0.0033 'International Tables Vol C Tables 4.2.6.8 and 6.1.1.4'
O O 0.0106 0.0060 'International Tables Vol C Tables 4.2.6.8 and 6.1.1.4'
Ni Ni 0.3393 1.1124 'International Tables Vol C Tables 4.2.6.8 and 6.1.1.4'

loop_
_geom_angle_atom_site_label_1
_geom_angle_atom_site_label_2
_geom_angle_atom_site_label_3
_geom_angle
_geom_angle_site_symmetry_1
_geom_angle_site_symmetry_3
O5 Ni1 O4 101.97(12) . .
O5 Ni1 O3 77.30(11) . 4_565
O4 Ni1 O3 179.21(12) . 4_565
O5 Ni1 O7 172.00(12) . .
O4 Ni1 O7 85.98(12) . .
O3 Ni1 O7 94.76(12) 4_565 .
O5 Ni1 N1 91.05(13) . 1_455
O4 Ni1 N1 90.60(13) . 1_455
O3 Ni1 N1 89.71(13) 4_565 1_455
O7 Ni1 N1 87.94(13) . 1_455
O5 Ni1 N4 89.98(13) . .
O4 Ni1 N4 88.09(13) . .
O3 Ni1 N4 91.61(13) 4_565 .
O7 Ni1 N4 91.19(13) . .
N1 Ni1 N4 178.48(14) 1_455 .
C25 O3 Ni1 130.2(3) . 4_566
C24 O4 Ni1 138.8(3) . .
C25 O5 Ni1 133.6(3) . .
C5 N1 C1 117.2(4) . .
C5 N1 Ni1 123.6(3) . 1_655
C1 N1 Ni1 119.2(3) . 1_655
C6 N2 C7 126.8(4) . .
C6 N2 C10 118.2(4) . .
C7 N2 C10 114.5(4) . .
C11 N3 C9 125.1(5) . .
C11 N3 C8 119.3(5) . .
C9 N3 C8 111.7(4) . .
C15 N4 C14 117.2(4) . .
C15 N4 Ni1 120.1(3) . .
C14 N4 Ni1 122.7(3) . .
N1 C1 C2 122.8(4) . .
C1 C2 C3 120.0(4) . .
C2 C3 C4 117.2(4) . .
C2 C3 C6 117.2(4) . .
C4 C3 C6 125.4(4) . .
C5 C4 C3 119.2(4) . .
N1 C5 C4 123.4(4) . .
O1 C6 N2 123.3(5) . .
O1 C6 C3 117.8(4) . .
N2 C6 C3 118.9(5) . .
N2 C7 C8 110.2(5) . .
N3 C8 C7 110.3(4) . .
N3 C9 C10 111.0(5) . .
N2 C10 C9 111.1(4) . .
O2 C11 N3 122.6(5) . .
O2 C11 C12 120.3(5) . .
N3 C11 C12 116.9(5) . .
C13 C12 C16 118.1(4) . .
C13 C12 C11 121.8(5) . .
C16 C12 C11 120.1(4) . .
C12 C13 C14 119.0(5) . .
N4 C14 C13 123.6(4) . .
N4 C15 C16 122.7(4) . .
C12 C16 C15 119.4(4) . .
C18 C17 C22 119.6(5) . .
C19 C18 C17 119.2(4) . .
C18 C19 C20 122.6(4) . .
C19 C20 C21 118.1(4) . .
C19 C20 C23 118.9(4) . .
C21 C20 C23 123.0(4) . .
C22 C21 C20 119.5(4) . .
C22 C21 C24 118.1(4) . .
C20 C21 C24 122.5(4) . .
C17 C22 C21 120.9(5) . .
C20 C23 C25 110.2(4) . .
O6 C24 O4 123.8(4) . .
O6 C24 C21 118.0(4) . .
O4 C24 C21 118.2(4) . .
O3 C25 O5 124.6(4) . .
O3 C25 C23 117.9(4) . .
O5 C25 C23 117.6(4) . .

loop_
_geom_bond_atom_site_label_1
_geom_bond_atom_site_label_2
_geom_bond_distance
_geom_bond_site_symmetry_2
Ni1 O5 2.053(3) .
Ni1 O4 2.064(3) .
Ni1 O3 2.065(3) 4_565
Ni1 O7 2.068(3) .
Ni1 N1 2.091(4) 1_455
Ni1 N4 2.092(4) .
O1 C6 1.225(6) .
O2 C11 1.221(6) .
O3 C25 1.241(5) .
O3 Ni1 2.066(3) 4_566
O4 C24 1.270(5) .
O5 C25 1.260(5) .
O6 C24 1.242(5) .
N1 C5 1.340(6) .
N1 C1 1.342(6) .
N1 Ni1 2.091(4) 1_655
N2 C6 1.344(6) .
N2 C7 1.467(7) .
N2 C10 1.472(6) .
N3 C11 1.371(7) .
N3 C9 1.459(7) .
N3 C8 1.465(6) .
N4 C15 1.333(5) .
N4 C14 1.335(6) .
C1 C2 1.373(6) .
C2 C3 1.390(6) .
C3 C4 1.391(7) .
C3 C6 1.500(7) .
C4 C5 1.376(7) .
C7 C8 1.520(7) .
C9 C10 1.498(7) .
C11 C12 1.498(7) .
C12 C13 1.370(7) .
C12 C16 1.382(7) .
C13 C14 1.379(7) .
C15 C16 1.383(6) .
C17 C18 1.385(7) .
C17 C22 1.387(7) .
C18 C19 1.371(7) .
C19 C20 1.384(6) .
C20 C21 1.401(6) .
C20 C23 1.506(6) .
C21 C22 1.391(6) .
C21 C24 1.506(6) .
C23 C25 1.528(6) .

loop_
_geom_hbond_atom_site_label_D
_geom_hbond_atom_site_label_H
_geom_hbond_atom_site_label_A
_geom_hbond_distance_DH
_geom_hbond_distance_HA
_geom_hbond_distance_DA
_geom_hbond_angle_DHA
_geom_hbond_site_symmetry_A
O7 H7C O3 0.869(19) 2.73(5) 3.041(4) 103(3) 4_565
O7 H7C O5 0.869(19) 2.00(2) 2.814(4) 155(4) 4_565
